data_2103265
loop_
_publ_author_name
'Farrell, Dorcas M. M.'
'Ferguson, George'
'Lough, Alan J.'
'Glidewell, Christopher'

_publ_section_title
;
 Chiral <i>versus</i> racemic building blocks in supramolecular
 chemistry: tartrate salts of organic diamines
;
_journal_issue 2
_journal_name_full 'Acta Crystallographica Section B'
_journal_page_first 272
_journal_page_last 288
_journal_paper_doi 10.1107/S0108768101019632
_journal_volume 58
_journal_year 2002
_chemical_formula_moiety 'C12 H11 N2, C12 H10 N2, C4 H6 O6, C4 H5 O6'
_chemical_formula_sum 'C32 H32 N4 O12'
_chemical_formula_weight 664.62
_chemical_name_systematic
;
1,2-Bis-(4'-pyridyl)ethene--(2R,3R)-tartaric acid (1/)
;
_space_group_IT_number 1
_symmetry_cell_setting triclinic
_symmetry_space_group_name_Hall 'P 1'
_symmetry_space_group_name_H-M 'P 1'
_atom_sites_solution_hydrogens geom
_atom_sites_solution_primary direct
_atom_sites_solution_secondary difmap
_cell_angle_alpha 103.1622(18)
_cell_angle_beta 109.9123(18)
_cell_angle_gamma 90.262(3)
_cell_formula_units_Z 1
_cell_length_a 8.6195(3)
_cell_length_b 9.5654(4)
_cell_length_c 9.8727(4)
_cell_measurement_reflns_used 3134
_cell_measurement_temperature 150(2)
_cell_measurement_theta_max 27.46
_cell_measurement_theta_min 2.74
_cell_volume 742.22(5)
_computing_cell_refinement 'DENZO-SMN (Otwinowski & Minor, 1997)'
_computing_data_collection 'Kappa-CCD server software (Nonius, 1997)'
_computing_data_reduction 'DENZO-SMN (Otwinowski & Minor, 1997)'
_computing_molecular_graphics 'PLATON (Spek, 2001)'
_computing_publication_material 'SHELXL-97  (Sheldrick, 1997b) and PRPKAPPA (Ferguson, 1999)'
_computing_structure_refinement 'SHELXL-97 (Sheldrick, 1997b)'
_computing_structure_solution 'SHELXS-97 (Sheldrick, 1997a)'
_diffrn_ambient_temperature 150(2)
_diffrn_measured_fraction_theta_full 0.992
_diffrn_measured_fraction_theta_max 0.992
_diffrn_measurement_device_type Kappa-CCD
_diffrn_measurement_method '\f scans, and \w scans with \k offsets'
_diffrn_radiation_monochromator graphite
_diffrn_radiation_source 'fine-focus sealed X-ray tube'
_diffrn_radiation_type 'Mo K\a'
_diffrn_radiation_wavelength 0.71073
_diffrn_reflns_av_R_equivalents 0.061
_diffrn_reflns_av_sigmaI/netI 0.0850
_diffrn_reflns_limit_h_max 11
_diffrn_reflns_limit_h_min 0
_diffrn_reflns_limit_k_max 12
_diffrn_reflns_limit_k_min -12
_diffrn_reflns_limit_l_max 11
_diffrn_reflns_limit_l_min -12
_diffrn_reflns_number 8988
_diffrn_reflns_theta_full 27.46
_diffrn_reflns_theta_max 27.46
_diffrn_reflns_theta_min 2.74
_diffrn_standards_decay_% 0
_exptl_absorpt_coefficient_mu 0.115
_exptl_absorpt_correction_T_max 0.9886
_exptl_absorpt_correction_T_min 0.9728
_exptl_absorpt_correction_type multi-scan
_exptl_absorpt_process_details 'DENZO-SMN (Otwinowski & Minor, 1997)'
_exptl_crystal_colour colourless
_exptl_crystal_density_diffrn 1.487
_exptl_crystal_density_method 'not measured'
_exptl_crystal_description needle
_exptl_crystal_F_000 348
_exptl_crystal_size_max 0.24
_exptl_crystal_size_mid 0.14
_exptl_crystal_size_min 0.10
_refine_diff_density_max 0.298
_refine_diff_density_min -0.251
_refine_ls_extinction_coef 0.014(3)
_refine_ls_extinction_expression Fc^*^=kFc[1+0.001xFc^2^\l^3^/sin(2\q)]^-1/4^
_refine_ls_extinction_method SHELXL
_refine_ls_goodness_of_fit_ref 0.972
_refine_ls_hydrogen_treatment constr
_refine_ls_matrix_type full
_refine_ls_number_parameters 442
_refine_ls_number_reflns 3390
_refine_ls_number_restraints 3
_refine_ls_restrained_S_all 0.971
_refine_ls_R_factor_all 0.1086
_refine_ls_R_factor_gt 0.0491
_refine_ls_shift/su_max 0.001
_refine_ls_shift/su_mean 0.000
_refine_ls_structure_factor_coef Fsqd
_refine_ls_weighting_details 'w=1/[\s^2^(Fo^2^)+(0.0574P)^2^] where P=(Fo^2^+2Fc^2^)/3'
_refine_ls_weighting_scheme calc
_refine_ls_wR_factor_gt 0.1110
_refine_ls_wR_factor_ref 0.1382
_reflns_number_gt 1944
_reflns_number_total 3390
_reflns_threshold_expression >2\s(I)
_cod_data_source_file na0130.cif
_cod_data_source_block II
_cod_depositor_comments
;
The following automatic conversions were performed:
'_exptl_absorpt_correction_type' value 'Multi-scan' changed to
'multi-scan' according to
'/home/saulius/struct/CIF-dictionaries/cif_core.dic' dictionary named
'cif_core.dic' version 2.4.1 from 2010-06-29.

Automatic conversion script
Id: cif_fix_enum 1527 2010-12-29 10:47:43Z saulius 

The following automatic conversions were performed:

'_exptl_absorpt_correction_type' value 'Multi-scan' changed to
'multi-scan' according to
/home/saulius/struct/CIF-dictionaries/cif_core.dic dictionary named
'cif_core.dic' version 2.4.1 from 2010-06-29.

Automatic conversion script
Id: cif_fix_values 1715 2011-07-08 13:25:40Z adriana 
;
_cod_original_sg_symbol_H-M P1
_cod_database_code 2103265
_cod_database_fobs_code 2103265

loop_
_symmetry_equiv_pos_as_xyz
'x, y, z'

loop_
_atom_site_label
_atom_site_fract_x
_atom_site_fract_y
_atom_site_fract_z
_atom_site_U_iso_or_equiv
_atom_site_adp_type
_atom_site_calc_flag
_atom_site_refinement_flags
_atom_site_occupancy
_atom_site_type_symbol
O11 0.7906(3) -0.3609(3) 0.0884(3) 0.0320(9) Uani d . 1 O
O12 1.0049(4) -0.3598(3) 0.2952(3) 0.0315(9) Uani d . 1 O
O13 1.2433(4) -0.6049(3) -0.1194(4) 0.0301(8) Uani d . 1 O
O14 0.9746(4) -0.6726(4) -0.2444(3) 0.0398(11) Uani d . 1 O
O15 1.1136(4) -0.5908(3) 0.1604(3) 0.0297(9) Uani d . 1 O
O16 1.1916(4) -0.3659(3) 0.0382(4) 0.0308(9) Uani d . 1 O
C11 0.9306(5) -0.4068(5) 0.1644(5) 0.0245(11) Uani d . 1 C
C12 0.9873(5) -0.5275(4) 0.0664(4) 0.0215(11) Uani d . 1 C
C13 1.0491(5) -0.4636(5) -0.0396(5) 0.0234(11) Uani d . 1 C
C14 1.0875(5) -0.5920(5) -0.1459(5) 0.0257(11) Uani d . 1 C
O21 0.7857(4) 0.1535(3) 0.0800(3) 0.0327(9) Uani d . 1 O
O22 0.9939(4) 0.1260(3) 0.2815(3) 0.0332(9) Uani d . 1 O
O23 1.2316(4) -0.1029(3) -0.1313(3) 0.0283(8) Uani d . 1 O
O24 0.9687(4) -0.2003(4) -0.2441(4) 0.0388(10) Uani d . 1 O
O25 1.0875(4) -0.0992(3) 0.1363(3) 0.0307(9) Uani d . 1 O
O26 1.1554(4) 0.1311(3) 0.0159(4) 0.0299(9) Uani d . 1 O
C21 0.9131(5) 0.0933(5) 0.1477(5) 0.0252(11) Uani d . 1 C
C22 0.9609(5) -0.0308(5) 0.0461(5) 0.0245(11) Uani d . 1 C
C23 1.0211(5) 0.0229(5) -0.0630(5) 0.0260(12) Uani d . 1 C
C24 1.0770(5) -0.1055(5) -0.1561(5) 0.0232(10) Uani d . 1 C
N31 0.6907(4) -0.1542(4) 0.2531(4) 0.0274(9) Uani d . 1 N
C32 0.5490(5) -0.0959(5) 0.1970(5) 0.0316(12) Uani d . 1 C
C33 0.5026(5) 0.0247(5) 0.2783(5) 0.0308(12) Uani d . 1 C
C34 0.6071(5) 0.0890(5) 0.4233(5) 0.0231(10) Uani d . 1 C
C35 0.7517(6) 0.0259(5) 0.4794(5) 0.0284(12) Uani d . 1 C
C36 0.7870(5) -0.0946(5) 0.3919(5) 0.0273(11) Uani d . 1 C
C37 0.5715(5) 0.2194(5) 0.5176(5) 0.0261(11) Uani d . 1 C
N41 0.3158(4) 0.6567(4) 0.7386(4) 0.0247(9) Uani d . 1 N
C42 0.4606(5) 0.6047(5) 0.7959(5) 0.0284(11) Uani d . 1 C
C43 0.5040(5) 0.4815(5) 0.7168(5) 0.0294(12) Uani d . 1 C
C44 0.3946(5) 0.4109(5) 0.5761(5) 0.0253(11) Uani d . 1 C
C45 0.2446(5) 0.4692(5) 0.5196(5) 0.0250(11) Uani d . 1 C
C46 0.2093(5) 0.5920(5) 0.6039(5) 0.0235(10) Uani d . 1 C
C47 0.4288(5) 0.2804(4) 0.4824(5) 0.0242(10) Uani d . 1 C
N51 0.7032(4) 0.3515(4) 0.2573(4) 0.0274(9) Uani d . 1 N
C52 0.5622(5) 0.4091(5) 0.1984(5) 0.0313(12) Uani d . 1 C
C53 0.5130(5) 0.5281(5) 0.2799(5) 0.0300(11) Uani d . 1 C
C54 0.6163(5) 0.5881(5) 0.4286(5) 0.0234(10) Uani d . 1 C
C55 0.7597(5) 0.5237(5) 0.4867(5) 0.0268(11) Uani d . 1 C
C56 0.7987(5) 0.4041(4) 0.3990(5) 0.0249(11) Uani d . 1 C
C57 0.5793(5) 0.7162(5) 0.5206(5) 0.0271(11) Uani d . 1 C
N61 0.3147(4) 1.1595(4) 0.7346(4) 0.0221(8) Uani d . 1 N
C62 0.4629(5) 1.1098(5) 0.7867(5) 0.0297(12) Uani d . 1 C
C63 0.5081(5) 0.9851(5) 0.7121(5) 0.0294(12) Uani d . 1 C
C64 0.3979(5) 0.9058(5) 0.5776(5) 0.0234(10) Uani d . 1 C
C65 0.2431(5) 0.9566(5) 0.5244(5) 0.0264(11) Uani d . 1 C
C66 0.2071(5) 1.0829(5) 0.6037(5) 0.0260(11) Uani d . 1 C
C67 0.4344(5) 0.7745(5) 0.4856(5) 0.0271(11) Uani d . 1 C
H11 0.7512 -0.3092 0.1476 0.048 Uiso calc PR 0.69(7) H
H13 1.2554 -0.6822 -0.1740 0.045 Uiso calc R 1 H
H15 1.1218 -0.6743 0.1144 0.045 Uiso calc R 1 H
H16 1.1630 -0.2820 0.0581 0.046 Uiso calc R 1 H
H12 0.8921 -0.6016 0.0062 0.026 Uiso calc R 1 H
H13A 0.9587 -0.4131 -0.0983 0.028 Uiso calc R 1 H
H21 0.7483 0.2486 0.1750 0.049 Uiso calc R 1 H
H25 1.1227 -0.0484 0.2239 0.046 Uiso calc R 1 H
H26 1.2400 0.1040 -0.0030 0.045 Uiso calc R 1 H
H22 0.8620 -0.1019 -0.0109 0.029 Uiso calc R 1 H
H23 0.9283 0.0643 -0.1304 0.031 Uiso calc R 1 H
H31 0.7188 -0.2296 0.1995 0.033 Uiso calc PR 0.31(7) H
H32 0.4777 -0.1383 0.0982 0.038 Uiso calc R 1 H
H33 0.4009 0.0630 0.2357 0.037 Uiso calc R 1 H
H35 0.8261 0.0655 0.5777 0.034 Uiso calc R 1 H
H36 0.8859 -0.1374 0.4334 0.033 Uiso calc R 1 H
H37 0.6560 0.2628 0.6095 0.031 Uiso calc R 1 H
H41 0.2900 0.7348 0.7904 0.030 Uiso calc R 1 H
H42 0.5348 0.6525 0.8918 0.034 Uiso calc R 1 H
H43 0.6076 0.4453 0.7581 0.035 Uiso calc R 1 H
H45 0.1677 0.4245 0.4238 0.030 Uiso calc R 1 H
H46 0.1072 0.6315 0.5654 0.028 Uiso calc R 1 H
H47 0.3437 0.2366 0.3909 0.029 Uiso calc R 1 H
H52 0.4938 0.3678 0.0984 0.038 Uiso calc R 1 H
H53 0.4126 0.5679 0.2366 0.036 Uiso calc R 1 H
H55 0.8311 0.5615 0.5864 0.032 Uiso calc R 1 H
H56 0.8954 0.3587 0.4407 0.030 Uiso calc R 1 H
H57 0.6638 0.7614 0.6119 0.033 Uiso calc R 1 H
H62 0.5404 1.1623 0.8790 0.036 Uiso calc R 1 H
H63 0.6148 0.9539 0.7532 0.035 Uiso calc R 1 H
H65 0.1624 0.9045 0.4338 0.032 Uiso calc R 1 H
H66 0.1018 1.1172 0.5643 0.031 Uiso calc R 1 H
H67 0.3491 0.7283 0.3953 0.032 Uiso calc R 1 H

loop_
_atom_site_aniso_label
_atom_site_aniso_U_11
_atom_site_aniso_U_22
_atom_site_aniso_U_33
_atom_site_aniso_U_12
_atom_site_aniso_U_13
_atom_site_aniso_U_23
O11 0.0232(15) 0.037(2) 0.0286(18) 0.0107(15) 0.0083(14) -0.0037(17)
O12 0.0376(18) 0.029(2) 0.025(2) 0.0115(15) 0.0105(15) 0.0022(16)
O13 0.0317(18) 0.0250(19) 0.034(2) 0.0035(14) 0.0183(16) -0.0019(15)
O14 0.0306(17) 0.050(3) 0.0290(19) 0.0077(18) 0.0063(15) -0.0034(19)
O15 0.036(2) 0.0237(19) 0.028(2) 0.0095(15) 0.0096(16) 0.0065(16)
O16 0.033(2) 0.0189(18) 0.041(2) 0.0028(16) 0.0152(18) 0.0056(16)
C11 0.028(3) 0.018(2) 0.029(3) 0.0028(19) 0.013(2) 0.005(2)
C12 0.023(2) 0.020(2) 0.020(2) 0.0037(19) 0.0070(19) 0.002(2)
C13 0.024(2) 0.020(3) 0.024(3) 0.007(2) 0.008(2) 0.003(2)
C14 0.027(2) 0.028(3) 0.025(3) 0.009(2) 0.010(2) 0.012(2)
O21 0.0321(17) 0.033(2) 0.0267(19) 0.0089(15) 0.0103(15) -0.0039(15)
O22 0.042(2) 0.034(2) 0.024(2) 0.0133(16) 0.0130(16) 0.0049(17)
O23 0.0317(18) 0.0238(18) 0.0328(19) 0.0052(14) 0.0196(15) 0.0004(15)
O24 0.0331(17) 0.038(3) 0.0328(19) 0.0025(17) 0.0057(15) -0.0068(18)
O25 0.045(2) 0.0260(19) 0.027(2) 0.0136(16) 0.0185(18) 0.0088(16)
O26 0.036(2) 0.0225(18) 0.036(2) 0.0032(16) 0.0219(18) 0.0021(16)
C21 0.029(3) 0.023(2) 0.029(3) 0.006(2) 0.018(2) 0.005(2)
C22 0.028(3) 0.019(2) 0.029(3) 0.0073(19) 0.013(2) 0.007(2)
C23 0.030(3) 0.018(3) 0.029(3) 0.003(2) 0.012(2) 0.003(2)
C24 0.030(2) 0.022(3) 0.020(2) 0.008(2) 0.011(2) 0.006(2)
N31 0.029(2) 0.026(2) 0.027(2) 0.0057(17) 0.0121(18) 0.0007(18)
C32 0.037(3) 0.029(3) 0.027(3) 0.009(2) 0.013(2) 0.001(2)
C33 0.028(2) 0.028(3) 0.038(3) 0.013(2) 0.014(2) 0.008(2)
C34 0.033(2) 0.019(2) 0.027(3) 0.0062(19) 0.020(2) 0.007(2)
C35 0.028(2) 0.026(3) 0.028(3) -0.001(2) 0.012(2) -0.001(2)
C36 0.026(2) 0.026(3) 0.032(3) 0.004(2) 0.014(2) 0.005(2)
C37 0.029(2) 0.026(3) 0.024(2) 0.000(2) 0.013(2) 0.002(2)
N41 0.029(2) 0.022(2) 0.027(2) 0.0079(16) 0.0163(17) 0.0037(18)
C42 0.027(2) 0.028(3) 0.025(3) 0.006(2) 0.006(2) 0.001(2)
C43 0.024(2) 0.030(3) 0.034(3) 0.008(2) 0.010(2) 0.009(2)
C44 0.034(2) 0.020(3) 0.032(3) 0.003(2) 0.022(2) 0.008(2)
C45 0.027(2) 0.025(3) 0.024(2) 0.0023(19) 0.0116(19) 0.003(2)
C46 0.023(2) 0.026(3) 0.022(2) 0.0005(18) 0.0094(18) 0.006(2)
C47 0.025(2) 0.020(2) 0.027(2) 0.0000(18) 0.0110(19) 0.002(2)
N51 0.028(2) 0.025(2) 0.030(2) 0.0051(17) 0.0135(17) 0.0016(18)
C52 0.029(2) 0.030(3) 0.031(3) 0.006(2) 0.009(2) 0.004(2)
C53 0.030(2) 0.026(3) 0.035(3) 0.007(2) 0.013(2) 0.008(2)
C54 0.025(2) 0.020(2) 0.025(3) -0.0025(19) 0.011(2) 0.001(2)
C55 0.024(2) 0.028(3) 0.023(3) -0.0029(19) 0.006(2) -0.001(2)
C56 0.024(2) 0.021(3) 0.031(3) 0.0038(19) 0.014(2) 0.003(2)
C57 0.030(2) 0.024(3) 0.029(3) 0.0011(19) 0.012(2) 0.007(2)
N61 0.0233(18) 0.019(2) 0.025(2) 0.0074(15) 0.0094(16) 0.0059(17)
C62 0.028(2) 0.029(3) 0.028(3) 0.000(2) 0.008(2) 0.003(2)
C63 0.027(2) 0.030(3) 0.034(3) 0.008(2) 0.015(2) 0.008(2)
C64 0.027(2) 0.019(2) 0.026(2) 0.0058(19) 0.013(2) 0.006(2)
C65 0.026(2) 0.029(3) 0.023(2) 0.0015(19) 0.0077(19) 0.005(2)
C66 0.021(2) 0.031(3) 0.030(3) 0.0050(19) 0.0118(19) 0.011(2)
C67 0.029(2) 0.027(3) 0.029(3) -0.0004(19) 0.017(2) 0.004(2)

loop_
_atom_type_symbol
_atom_type_description
_atom_type_scat_dispersion_real
_atom_type_scat_dispersion_imag
_atom_type_scat_source
C C 0.0033 0.0016 'International Tables Vol C Tables 4.2.6.8 and 6.1.1.4'
H H 0.0000 0.0000 'International Tables Vol C Tables 4.2.6.8 and 6.1.1.4'
N N 0.0061 0.0033 'International Tables Vol C Tables 4.2.6.8 and 6.1.1.4'
O O 0.0106 0.0060 'International Tables Vol C Tables 4.2.6.8 and 6.1.1.4'

loop_
_geom_angle_atom_site_label_1
_geom_angle_atom_site_label_2
_geom_angle_atom_site_label_3
_geom_angle
_geom_angle_publ_flag
C11 O11 H11 109.5 no
C14 O13 H13 109.5 no
C12 O15 H15 109.5 no
C13 O16 H16 109.5 no
O12 C11 O11 124.4(4) no
O12 C11 C12 123.7(4) no
O11 C11 C12 111.9(4) no
O15 C12 C11 107.8(3) no
O15 C12 C13 111.9(3) no
C11 C12 C13 109.1(3) no
O15 C12 H12 109.4 no
C11 C12 H12 109.4 no
C13 C12 H12 109.4 no
O16 C13 C14 110.2(3) no
O16 C13 C12 112.2(3) no
C14 C13 C12 106.7(3) no
O16 C13 H13A 109.2 no
C14 C13 H13A 109.2 no
C12 C13 H13A 109.2 no
O14 C14 O13 125.3(4) no
O14 C14 C13 120.2(4) no
O13 C14 C13 114.5(4) no
C21 O21 H21 109.5 no
C22 O25 H25 109.5 no
C23 O26 H26 109.5 no
O22 C21 O21 126.4(4) no
O22 C21 C22 119.5(4) no
O21 C21 C22 114.1(4) no
O25 C22 C23 110.3(3) no
O25 C22 C21 108.3(4) no
C23 C22 C21 111.2(3) no
O25 C22 H22 109.0 no
C23 C22 H22 109.0 no
C21 C22 H22 109.0 no
O26 C23 C22 109.9(3) no
O26 C23 C24 110.1(3) no
C22 C23 C24 108.8(3) no
O26 C23 H23 109.3 no
C22 C23 H23 109.3 no
C24 C23 H23 109.3 no
O24 C24 O23 127.0(4) no
O24 C24 C23 117.4(4) no
O23 C24 C23 115.6(4) no
C36 N31 C32 117.8(4) no
C36 N31 H31 121.1 no
C32 N31 H31 121.1 no
N31 C32 C33 122.3(4) no
N31 C32 H32 118.8 no
C33 C32 H32 118.8 no
C32 C33 C34 119.4(4) no
C32 C33 H33 120.3 no
C34 C33 H33 120.3 no
C35 C34 C33 117.2(4) no
C35 C34 C37 119.1(4) no
C33 C34 C37 123.7(4) no
C36 C35 C34 119.6(4) no
C36 C35 H35 120.2 no
C34 C35 H35 120.2 no
N31 C36 C35 123.6(5) no
N31 C36 H36 118.2 no
C35 C36 H36 118.2 no
C47 C37 C34 124.5(4) no
C47 C37 H37 117.7 no
C34 C37 H37 117.7 no
C42 N41 C46 121.0(4) no
C42 N41 H41 119.5 no
C46 N41 H41 119.5 no
N41 C42 C43 120.6(4) no
N41 C42 H42 119.7 no
C43 C42 H42 119.7 no
C42 C43 C44 119.6(4) no
C42 C43 H43 120.2 no
C44 C43 H43 120.2 no
C43 C44 C45 118.0(4) no
C43 C44 C47 124.1(4) no
C45 C44 C47 117.9(4) no
C46 C45 C44 119.4(4) no
C46 C45 H45 120.3 no
C44 C45 H45 120.3 no
N41 C46 C45 121.3(4) no
N41 C46 H46 119.3 no
C45 C46 H46 119.3 no
C37 C47 C44 124.3(4) no
C37 C47 H47 117.9 no
C44 C47 H47 117.9 no
C56 N51 C52 120.4(4) no
N51 C52 C53 121.8(4) no
N51 C52 H52 119.1 no
C53 C52 H52 119.1 no
C52 C53 C54 118.4(4) no
C52 C53 H53 120.8 no
C54 C53 H53 120.8 no
C55 C54 C53 118.2(4) no
C55 C54 C57 119.3(4) no
C53 C54 C57 122.4(4) no
C54 C55 C56 119.9(4) no
C54 C55 H55 120.0 no
C56 C55 H55 120.0 no
N51 C56 C55 121.3(4) no
N51 C56 H56 119.4 no
C55 C56 H56 119.4 no
C67 C57 C54 124.6(4) no
C67 C57 H57 117.7 no
C54 C57 H57 117.7 no
C62 N61 C66 117.4(4) no
N61 C62 C63 122.9(4) no
N61 C62 H62 118.6 no
C63 C62 H62 118.6 no
C64 C63 C62 120.0(4) no
C64 C63 H63 120.0 no
C62 C63 H63 120.0 no
C63 C64 C65 117.1(4) no
C63 C64 C67 124.8(4) no
C65 C64 C67 118.1(4) no
C66 C65 C64 119.8(4) no
C66 C65 H65 120.1 no
C64 C65 H65 120.1 no
N61 C66 C65 122.8(4) no
N61 C66 H66 118.6 no
C65 C66 H66 118.6 no
C57 C67 C64 124.5(4) no
C57 C67 H67 117.7 no
C64 C67 H67 117.7 no

loop_
_geom_bond_atom_site_label_1
_geom_bond_atom_site_label_2
_geom_bond_distance
_geom_bond_publ_flag
O11 C11 1.323(5) no
O11 H11 0.84 no
O12 C11 1.204(5) no
O13 C14 1.290(5) no
O13 H13 0.84 no
O14 C14 1.222(5) no
O15 C12 1.409(5) no
O15 H15 0.84 no
O16 C13 1.411(5) no
O16 H16 0.84 no
C11 C12 1.525(6) no
C12 C13 1.556(5) no
C12 H12 1.00 no
C13 C14 1.541(6) no
C13 H13A 1.00 no
O21 C21 1.290(5) no
O21 H21 1.2770 no
O22 C21 1.229(5) no
O23 C24 1.270(5) no
O24 C24 1.237(5) no
O25 C22 1.422(5) no
O25 H25 0.84 no
O26 C23 1.424(5) no
O26 H26 0.84 no
C21 C22 1.526(6) no
C22 C23 1.524(5) no
C22 H22 1.00 no
C23 C24 1.542(5) no
C23 H23 1.00 no
N31 C36 1.326(5) no
N31 C32 1.340(6) no
N31 H31 0.88 no
C32 C33 1.391(6) no
C32 H32 0.95 no
C33 C34 1.398(6) no
C33 H33 0.95 no
C34 C35 1.383(6) no
C34 C37 1.478(6) no
C35 C36 1.377(6) no
C35 H35 0.95 no
C36 H36 0.95 no
C37 C47 1.335(5) no
C37 H37 0.95 no
N41 C42 1.333(6) no
N41 C46 1.335(5) no
N41 H41 0.88 no
C42 C43 1.386(6) no
C42 H42 0.95 no
C43 C44 1.396(6) no
C43 H43 0.95 no
C44 C45 1.397(6) no
C44 C47 1.471(6) no
C45 C46 1.377(6) no
C45 H45 0.95 no
C46 H46 0.95 no
C47 H47 0.95 no
N51 C56 1.334(5) no
N51 C52 1.337(6) no
C52 C53 1.394(6) no
C52 H52 0.95 no
C53 C54 1.413(6) no
C53 H53 0.95 no
C54 C55 1.386(6) no
C54 C57 1.457(6) no
C55 C56 1.387(6) no
C55 H55 0.95 no
C56 H56 0.95 no
C57 C67 1.338(5) no
C57 H57 0.95 no
N61 C62 1.339(6) no
N61 C66 1.346(5) no
C62 C63 1.384(6) no
C62 H62 0.95 no
C63 C64 1.384(6) no
C63 H63 0.95 no
C64 C65 1.392(6) no
C64 C67 1.476(6) no
C65 C66 1.381(6) no
C65 H65 0.95 no
C66 H66 0.95 no
C67 H67 0.95 no

loop_
_geom_hbond_atom_site_label_D
_geom_hbond_atom_site_label_H
_geom_hbond_atom_site_label_A
_geom_hbond_site_symmetry_A
_geom_hbond_distance_DH
_geom_hbond_distance_HA
_geom_hbond_distance_DA
_geom_hbond_angle_DHA
_geom_hbond_publ_flag
O11 H11 N31 . 0.84 1.80 2.607(5) 162 y
N31 H31 O11 . 0.88 1.73 2.607(5) 172 y
O13 H13 N61 1_634 0.84 1.75 2.583(4) 170 y
O15 H15 O26 1_545 0.84 1.97 2.806(4) 176 y
O16 H16 O25 . 0.84 1.95 2.781(4) 169 y
O21 H21 N51 . 1.28 1.28 2.551(5) 173 y
O25 H25 O22 . 0.84 2.09 2.597(4) 119 y
O26 H26 O23 . 0.84 2.08 2.595(4) 119 y
N41 H41 O23 1_466 0.88 1.73 2.602(4) 172 y
C42 H42 O11 1_566 0.95 2.42 3.241(5) 145 y
C45 H45 O15 1_465 0.95 2.45 3.243(5) 141 y
C53 H53 O16 1_465 0.95 2.43 3.320(6) 156 y
C62 H62 O21 1_566 0.95 2.37 3.202(5) 145 y

loop_
_geom_torsion_atom_site_label_1
_geom_torsion_atom_site_label_2
_geom_torsion_atom_site_label_3
_geom_torsion_atom_site_label_4
_geom_torsion
_geom_torsion_publ_flag
O12 C11 C12 O15 12.8(6) no
O11 C11 C12 O15 -167.1(3) no
O12 C11 C12 C13 -108.9(5) no
O11 C11 C12 C13 71.3(4) no
O15 C12 C13 O16 -54.3(4) no
C11 C12 C13 O16 64.9(4) no
O15 C12 C13 C14 66.5(4) no
C11 C12 C13 C14 -174.3(4) no
O16 C13 C14 O14 -165.0(4) no
C12 C13 C14 O14 72.9(5) no
O16 C13 C14 O13 15.9(5) no
C12 C13 C14 O13 -106.2(4) no
O22 C21 C22 O25 7.0(5) no
O21 C21 C22 O25 -172.3(4) no
O22 C21 C22 C23 -114.3(4) no
O21 C21 C22 C23 66.4(5) no
O25 C22 C23 O26 -64.0(4) no
C21 C22 C23 O26 56.1(5) no
O25 C22 C23 C24 56.6(4) no
C21 C22 C23 C24 176.7(4) no
O26 C23 C24 O24 -171.7(4) no
C22 C23 C24 O24 67.8(5) no
O26 C23 C24 O23 9.5(5) no
C22 C23 C24 O23 -111.0(4) no
C36 N31 C32 C33 1.0(7) no
N31 C32 C33 C34 0.6(7) no
C32 C33 C34 C35 -1.3(6) no
C32 C33 C34 C37 178.4(4) no
C33 C34 C35 C36 0.4(6) no
C37 C34 C35 C36 -179.3(4) no
C32 N31 C36 C35 -2.0(7) no
C34 C35 C36 N31 1.3(7) no
C35 C34 C37 C47 -172.2(4) no
C33 C34 C37 C47 8.1(7) no
C46 N41 C42 C43 -0.2(7) no
N41 C42 C43 C44 -0.3(7) no
C42 C43 C44 C45 0.7(6) no
C42 C43 C44 C47 179.5(4) no
C43 C44 C45 C46 -0.6(6) no
C47 C44 C45 C46 -179.5(4) no
C42 N41 C46 C45 0.3(7) no
C44 C45 C46 N41 0.1(7) no
C34 C37 C47 C44 -179.4(4) no
C43 C44 C47 C37 -3.9(7) no
C45 C44 C47 C37 174.9(4) no
C56 N51 C52 C53 2.4(7) no
N51 C52 C53 C54 0.0(7) no
C52 C53 C54 C55 -1.3(6) no
C52 C53 C54 C57 177.3(4) no
C53 C54 C55 C56 0.3(6) no
C57 C54 C55 C56 -178.3(4) no
C52 N51 C56 C55 -3.4(6) no
C54 C55 C56 N51 2.0(7) no
C55 C54 C57 C67 -169.4(4) no
C53 C54 C57 C67 12.1(7) no
C66 N61 C62 C63 0.1(7) no
N61 C62 C63 C64 -0.1(7) no
C62 C63 C64 C65 -0.7(6) no
C62 C63 C64 C67 177.7(4) no
C63 C64 C65 C66 1.5(7) no
C67 C64 C65 C66 -176.9(4) no
C62 N61 C66 C65 0.9(7) no
C64 C65 C66 N61 -1.7(7) no
C54 C57 C67 C64 -178.8(4) no
C63 C64 C67 C57 -0.4(7) no
C65 C64 C67 C57 177.9(4) no
